data_2017746
loop_
_publ_author_name
'John, Jain'
'Balasubramanian, T.'

_publ_section_title
;
 <i>Z</i> and <i>E</i> isomers of butenedioic acid with
 2-amino-1,3-thiazole: 2-amino-1,3-thiazolium hydrogen maleate and
 2-amino-1,3-thiazolium hydrogen fumarate
;
_journal_coeditor_code GA3150
_journal_issue 8
_journal_name_full 'Acta Crystallographica Section C'
_journal_page_first o436
_journal_page_last o440
_journal_paper_doi 10.1107/S0108270110023206
_journal_volume 66
_journal_year 2010
_chemical_formula_iupac 'C3 H5 N2 S + , C4 H3 O4 -'
_chemical_formula_moiety 'C3 H5 N2 S + , C4 H3 O4 -'
_chemical_formula_sum 'C7 H8 N2 O4 S'
_chemical_formula_weight 216.21
_chemical_name_systematic
;
2-amino-1,3-thiazolium hydrogen maleate
;
_space_group_IT_number 14
_symmetry_cell_setting monoclinic
_symmetry_space_group_name_Hall '-P 2yn'
_symmetry_space_group_name_H-M 'P 1 21/n 1'
_atom_sites_solution_hydrogens geom
_atom_sites_solution_primary direct
_atom_sites_solution_secondary difmap
_audit_creation_method 'WinGX routine CIF_UPDATE'
_cell_angle_alpha 90
_cell_angle_beta 111.112(2)
_cell_angle_gamma 90
_cell_formula_units_Z 4
_cell_length_a 6.3372(4)
_cell_length_b 22.4153(14)
_cell_length_c 6.8618(4)
_cell_measurement_reflns_used 4591
_cell_measurement_temperature 292(2)
_cell_measurement_theta_max 29.593
_cell_measurement_theta_min 3.1825
_cell_volume 909.30(10)
_computing_cell_refinement
;
APEX2 (Bruker, 2004) and SAINT (Bruker, 2004)
;
_computing_data_collection 'APEX2 (Bruker, 2004)'
_computing_data_reduction
;
SAINT (Bruker, 2004) and XPREP (Bruker, 2004)
;
_computing_molecular_graphics
;
ORTEP-3 for Windows (Farrugia, 1997) and MERCURY (Macrae <i>et al.</i>,
2006)
;
_computing_publication_material 'SHELXL97 (Sheldrick, 2008)'
_computing_structure_refinement 'SHELXL97 (Sheldrick, 2008)'
_computing_structure_solution 'SHELXS97 (Sheldrick, 2008)'
_diffrn_ambient_temperature 292(2)
_diffrn_measured_fraction_theta_full 0.984
_diffrn_measured_fraction_theta_max 0.984
_diffrn_measurement_device_type 'Bruker Kappa APEXII CCD area-detector'
_diffrn_measurement_method '\w and \f'
_diffrn_radiation_monochromator graphite
_diffrn_radiation_source 'fine-focus sealed tube'
_diffrn_radiation_type MoK\a
_diffrn_radiation_wavelength 0.71073
_diffrn_reflns_av_R_equivalents 0.028
_diffrn_reflns_limit_h_max 8
_diffrn_reflns_limit_h_min -8
_diffrn_reflns_limit_k_max 31
_diffrn_reflns_limit_k_min -31
_diffrn_reflns_limit_l_max 9
_diffrn_reflns_limit_l_min -6
_diffrn_reflns_number 11445
_diffrn_reflns_theta_full 29.63
_diffrn_reflns_theta_max 29.63
_diffrn_reflns_theta_min 3.31
_exptl_absorpt_coefficient_mu 0.346
_exptl_absorpt_correction_T_max 0.9728
_exptl_absorpt_correction_T_min 0.9093
_exptl_absorpt_correction_type multi-scan
_exptl_absorpt_process_details '(SADABS; Bruker 2004)'
_exptl_crystal_colour brown
_exptl_crystal_density_diffrn 1.579
_exptl_crystal_density_method 'not measured'
_exptl_crystal_description block
_exptl_crystal_F_000 448
_exptl_crystal_size_max 0.28
_exptl_crystal_size_mid 0.16
_exptl_crystal_size_min 0.08
_refine_diff_density_max 0.346
_refine_diff_density_min -0.216
_refine_ls_extinction_method none
_refine_ls_goodness_of_fit_ref 1.06
_refine_ls_hydrogen_treatment constr
_refine_ls_matrix_type full
_refine_ls_number_parameters 128
_refine_ls_number_reflns 2529
_refine_ls_number_restraints 0
_refine_ls_restrained_S_all 1.06
_refine_ls_R_factor_all 0.0537
_refine_ls_R_factor_gt 0.0412
_refine_ls_shift/su_max 0.001
_refine_ls_shift/su_mean 0
_refine_ls_structure_factor_coef Fsqd
_refine_ls_weighting_details 'calc w = 1/[\s^2^(Fo^2^)+(0.0616P)^2^+0.2435P] where P=(Fo^2^+2Fc^2^)/3'
_refine_ls_weighting_scheme calc
_refine_ls_wR_factor_ref 0.1169
_reflns_number_gt 2056
_reflns_number_total 2529
_reflns_threshold_expression I>2\s(I)
_cod_data_source_file ga3150.cif
_cod_data_source_block 2ATHM
_cod_original_cell_volume 909.29(10)
_cod_original_sg_symbol_H-M 'P 21/n'
_cod_database_code 2017746
_cod_database_fobs_code 2017746

loop_
_symmetry_equiv_pos_as_xyz
'x, y, z'
'-x+1/2, y+1/2, -z+1/2'
'-x, -y, -z'
'x-1/2, -y-1/2, z-1/2'

loop_
_atom_site_type_symbol
_atom_site_label
_atom_site_fract_x
_atom_site_fract_y
_atom_site_fract_z
_atom_site_U_iso_or_equiv
_atom_site_adp_type
_atom_site_calc_flag
_atom_site_refinement_flags
_atom_site_occupancy
_atom_site_disorder_assembly
_atom_site_disorder_group
S S1 0.56775(6) 1.020194(18) 0.76736(7) 0.03488(14) Uani d . 1 . .
O O1 -0.0110(2) 0.81152(6) 0.8246(2) 0.0494(4) Uani d . 1 . .
O O2 0.2255(2) 0.88013(5) 0.7936(2) 0.0468(3) Uani d . 1 . .
C C1 0.7308(2) 0.95801(7) 0.7824(2) 0.0301(3) Uani d . 1 . .
O O4 -0.0229(2) 0.70180(6) 0.8455(3) 0.0552(4) Uani d . 1 . .
H H4 -0.0256 0.7382 0.8327 0.066 Uiso calc R 1 . .
C C3 0.7656(3) 1.06393(7) 0.7146(3) 0.0373(4) Uani d . 1 . .
H H3 0.7513 1.1048 0.6901 0.045 Uiso calc R 1 . .
N N2 0.6760(2) 0.90400(6) 0.8202(3) 0.0421(4) Uani d . 1 . .
H H2A 0.7658 0.8746 0.827 0.051 Uiso calc R 1 . .
H H2B 0.5503 0.8979 0.8383 0.051 Uiso calc R 1 . .
N N1 0.9204(2) 0.97152(6) 0.7526(2) 0.0330(3) Uani d . 1 . .
H H1 1.0217 0.9455 0.7571 0.04 Uiso calc R 1 . .
O O3 0.1971(3) 0.62793(6) 0.8319(3) 0.0670(5) Uani d . 1 . .
C C4 0.1679(3) 0.82723(7) 0.7994(3) 0.0351(3) Uani d . 1 . .
C C5 0.3251(3) 0.78120(8) 0.7723(3) 0.0430(4) Uani d . 1 . .
H H5 0.4474 0.7965 0.744 0.052 Uiso calc R 1 . .
C C6 0.3200(3) 0.72225(8) 0.7817(3) 0.0430(4) Uani d . 1 . .
H H6 0.4399 0.7034 0.759 0.052 Uiso calc R 1 . .
C C2 0.9405(3) 1.03152(8) 0.7135(3) 0.0366(4) Uani d . 1 . .
H H2 1.0641 1.0475 0.689 0.044 Uiso calc R 1 . .
C C7 0.1578(3) 0.68076(8) 0.8220(3) 0.0404(4) Uani d . 1 . .

loop_
_atom_site_aniso_label
_atom_site_aniso_U_11
_atom_site_aniso_U_22
_atom_site_aniso_U_33
_atom_site_aniso_U_12
_atom_site_aniso_U_13
_atom_site_aniso_U_23
S1 0.0289(2) 0.0270(2) 0.0532(3) 0.00284(14) 0.02014(19) 0.00037(16)
O1 0.0379(7) 0.0313(6) 0.0903(10) 0.0034(5) 0.0366(7) 0.0048(6)
O2 0.0364(7) 0.0260(6) 0.0845(10) 0.0015(5) 0.0297(7) 0.0025(6)
C1 0.0245(7) 0.0264(7) 0.0401(8) 0.0009(5) 0.0124(6) -0.0007(6)
O4 0.0513(8) 0.0293(7) 0.1008(12) -0.0020(6) 0.0463(8) 0.0028(7)
C3 0.0387(9) 0.0253(7) 0.0502(9) -0.0031(6) 0.0187(8) 0.0030(7)
N2 0.0327(7) 0.0255(7) 0.0752(11) 0.0010(5) 0.0279(7) 0.0054(6)
N1 0.0259(6) 0.0282(7) 0.0483(8) 0.0016(5) 0.0175(6) 0.0004(5)
O3 0.0711(11) 0.0250(7) 0.1186(14) -0.0021(6) 0.0506(10) -0.0046(7)
C4 0.0310(8) 0.0280(8) 0.0485(9) 0.0021(6) 0.0170(7) 0.0022(6)
C5 0.0362(9) 0.0302(8) 0.0730(12) -0.0014(7) 0.0321(9) -0.0030(8)
C6 0.0383(9) 0.0298(8) 0.0684(12) 0.0021(7) 0.0282(9) -0.0041(8)
C2 0.0319(8) 0.0325(9) 0.0490(9) -0.0052(6) 0.0188(7) 0.0012(6)
C7 0.0428(9) 0.0277(8) 0.0547(10) -0.0017(7) 0.0225(8) -0.0034(7)

loop_
_atom_type_symbol
_atom_type_description
_atom_type_scat_dispersion_real
_atom_type_scat_dispersion_imag
_atom_type_scat_source
C C 0.0033 0.0016 'International Tables Vol C Tables 4.2.6.8 and 6.1.1.4'
H H 0 0 'International Tables Vol C Tables 4.2.6.8 and 6.1.1.4'
N N 0.0061 0.0033 'International Tables Vol C Tables 4.2.6.8 and 6.1.1.4'
O O 0.0106 0.006 'International Tables Vol C Tables 4.2.6.8 and 6.1.1.4'
S S 0.1246 0.1234 'International Tables Vol C Tables 4.2.6.8 and 6.1.1.4'

loop_
_geom_angle_atom_site_label_1
_geom_angle_atom_site_label_2
_geom_angle_atom_site_label_3
_geom_angle_site_symmetry_1
_geom_angle_site_symmetry_3
_geom_angle
_geom_angle_publ_flag
C1 S1 C3 . . 90.39(8) ?
N2 C1 N1 . . 124.15(14) ?
N2 C1 S1 . . 124.42(12) ?
N1 C1 S1 . . 111.42(12) ?
C7 O4 H4 . . 109.5 ?
C2 C3 S1 . . 111.13(13) ?
C2 C3 H3 . . 124.4 ?
S1 C3 H3 . . 124.4 ?
C1 N2 H2A . . 120 ?
C1 N2 H2B . . 120 ?
H2A N2 H2B . . 120 ?
C1 N1 C2 . . 113.79(13) ?
C1 N1 H1 . . 123.1 ?
C2 N1 H1 . . 123.1 ?
O2 C4 O1 . . 124.08(15) ?
O2 C4 C5 . . 115.96(15) ?
O1 C4 C5 . . 119.95(14) ?
C6 C5 C4 . . 130.93(16) ?
C6 C5 H5 . . 114.5 ?
C4 C5 H5 . . 114.5 ?
C5 C6 C7 . . 131.70(16) ?
C5 C6 H6 . . 114.1 ?
C7 C6 H6 . . 114.1 ?
C3 C2 N1 . . 113.26(14) ?
C3 C2 H2 . . 123.4 ?
N1 C2 H2 . . 123.4 ?
O3 C7 O4 . . 121.44(17) ?
O3 C7 C6 . . 118.86(17) ?
O4 C7 C6 . . 119.70(15) ?

loop_
_geom_bond_atom_site_label_1
_geom_bond_atom_site_label_2
_geom_bond_site_symmetry_2
_geom_bond_distance
_geom_bond_publ_flag
S1 C1 . 1.7159(15) ?
S1 C3 . 1.7296(17) ?
O1 C4 . 1.257(2) ?
O2 C4 . 1.2454(19) ?
C1 N2 . 1.311(2) ?
C1 N1 . 1.3243(19) ?
O4 C7 . 1.301(2) ?
O4 H4 . 0.82 ?
C3 C2 . 1.327(2) ?
C3 H3 . 0.93 ?
N2 H2A . 0.86 ?
N2 H2B . 0.86 ?
N1 C2 . 1.386(2) ?
N1 H1 . 0.86 ?
O3 C7 . 1.207(2) ?
C4 C5 . 1.492(2) ?
C5 C6 . 1.324(2) ?
C5 H5 . 0.93 ?
C6 C7 . 1.484(2) ?
C6 H6 . 0.93 ?
C2 H2 . 0.93 ?

loop_
_geom_hbond_atom_site_label_D
_geom_hbond_atom_site_label_H
_geom_hbond_atom_site_label_A
_geom_hbond_site_symmetry_A
_geom_hbond_distance_DH
_geom_hbond_distance_HA
_geom_hbond_distance_DA
_geom_hbond_angle_DHA
O4 H4 O1 . 0.82 1.65 2.4663(19) 175.1
N2 H2A O1 1_655 0.86 2.01 2.8618(19) 173.9
N2 H2B O2 . 0.86 2.01 2.8453(19) 163.9
N1 H1 O2 1_655 0.86 1.91 2.7607(18) 170.7
C3 H3 O4 2_556 0.93 2.57 3.410(2) 149.8
C2 H2 O3 2_656 0.93 2.39 3.249(2) 153.3

loop_
_geom_torsion_atom_site_label_1
_geom_torsion_atom_site_label_2
_geom_torsion_atom_site_label_3
_geom_torsion_atom_site_label_4
_geom_torsion_site_symmetry_1
_geom_torsion_site_symmetry_2
_geom_torsion_site_symmetry_3
_geom_torsion_site_symmetry_4
_geom_torsion
_geom_torsion_publ_flag
C3 S1 C1 N2 . . . . -179.46(16) ?
C3 S1 C1 N1 . . . . 1.07(13) ?
C1 S1 C3 C2 . . . . -0.90(14) ?
N2 C1 N1 C2 . . . . 179.53(16) ?
S1 C1 N1 C2 . . . . -1.00(18) ?
O2 C4 C5 C6 . . . . 175.9(2) ?
O1 C4 C5 C6 . . . . -4.6(3) ?
C4 C5 C6 C7 . . . . 0.1(4) ?
S1 C3 C2 N1 . . . . 0.5(2) ?
C1 N1 C2 C3 . . . . 0.3(2) ?
C5 C6 C7 O3 . . . . -176.6(2) ?
C5 C6 C7 O4 . . . . 3.4(3) ?

loop_
_cod_related_entry_id
_cod_related_entry_database
_cod_related_entry_code
1 ChemSpider 30654253
